data_4506869
loop_
_publ_author_name
'Nath, Naba K.'
'Nangia, Ashwini'

_publ_section_title
;
 Isomorphous Crystals by Chloro--Methyl Exchange in Polymorphic Fuchsones
;
_journal_issue 11
_journal_name_full 'Crystal Growth &amp; Design'
_journal_page_first 5411
_journal_paper_doi 10.1021/cg3010097
_journal_volume 12
_journal_year 2012
_chemical_formula_sum 'C24.5 H16 Cl2 O'
_chemical_formula_weight 397.27
_chemical_name_systematic
; 
 ? 
;
_space_group_IT_number 2
_symmetry_cell_setting triclinic
_symmetry_space_group_name_Hall '-P 1'
_symmetry_space_group_name_H-M 'P -1'
_atom_sites_solution_hydrogens geom
_atom_sites_solution_primary direct
_atom_sites_solution_secondary difmap
_audit_creation_method SHELXL-97
_cell_angle_alpha 101.2630(10)
_cell_angle_beta 103.8560(10)
_cell_angle_gamma 91.1900(10)
_cell_formula_units_Z 2
_cell_length_a 7.2779(7)
_cell_length_b 11.8390(11)
_cell_length_c 12.4604(11)
_cell_measurement_reflns_used 6259
_cell_measurement_temperature 100(2)
_cell_measurement_theta_max 26.02
_cell_measurement_theta_min 2.70
_cell_volume 1019.73(16)
_computing_cell_refinement 'Bruker SMART'
_computing_data_reduction 'Bruker SAINT'
_computing_molecular_graphics 'Bruker SHELXTL'
_computing_publication_material 'Bruker SHELXTL'
_computing_structure_refinement 'Bruker SHELXTL'
_computing_structure_solution 'Bruker SHELXTL'
_diffrn_ambient_temperature 100(2)
_diffrn_measured_fraction_theta_full 0.992
_diffrn_measured_fraction_theta_max 0.992
_diffrn_radiation_monochromator graphite
_diffrn_radiation_source 'fine-focus sealed tube'
_diffrn_radiation_type MoK\a
_diffrn_radiation_wavelength 0.71073
_diffrn_reflns_av_R_equivalents 0.0250
_diffrn_reflns_av_sigmaI/netI 0.0322
_diffrn_reflns_limit_h_max 8
_diffrn_reflns_limit_h_min -8
_diffrn_reflns_limit_k_max 14
_diffrn_reflns_limit_k_min -14
_diffrn_reflns_limit_l_max 15
_diffrn_reflns_limit_l_min -15
_diffrn_reflns_number 10683
_diffrn_reflns_theta_full 26.08
_diffrn_reflns_theta_max 26.08
_diffrn_reflns_theta_min 1.72
_exptl_absorpt_coefficient_mu 0.330
_exptl_absorpt_correction_T_max 0.9584
_exptl_absorpt_correction_T_min 0.9019
_exptl_absorpt_correction_type multi-scan
_exptl_absorpt_process_details SADABS
_exptl_crystal_colour yellow
_exptl_crystal_density_diffrn 1.294
_exptl_crystal_density_method 'not measured'
_exptl_crystal_description plate
_exptl_crystal_F_000 410
_exptl_crystal_size_max 0.32
_exptl_crystal_size_mid 0.28
_exptl_crystal_size_min 0.13
_refine_diff_density_max 0.302
_refine_diff_density_min -0.228
_refine_diff_density_rms 0.061
_refine_ls_extinction_method none
_refine_ls_goodness_of_fit_ref 1.048
_refine_ls_hydrogen_treatment constr
_refine_ls_matrix_type full
_refine_ls_number_parameters 282
_refine_ls_number_reflns 4000
_refine_ls_number_restraints 7
_refine_ls_restrained_S_all 1.050
_refine_ls_R_factor_all 0.0471
_refine_ls_R_factor_gt 0.0396
_refine_ls_shift/su_max 0.001
_refine_ls_shift/su_mean 0.000
_refine_ls_structure_factor_coef Fsqd
_refine_ls_weighting_details 'calc w=1/[\s^2^(Fo^2^)+(0.0679P)^2^+0.3020P] where P=(Fo^2^+2Fc^2^)/3'
_refine_ls_weighting_scheme calc
_refine_ls_wR_factor_gt 0.1082
_refine_ls_wR_factor_ref 0.1138
_reflns_number_gt 3422
_reflns_number_total 4000
_reflns_threshold_expression >2sigma(I)
_cod_data_source_file cg3010097_si_005.cif
_cod_data_source_block CMF-t
_cod_depositor_comments
;
The following automatic conversions were performed:

'_symmetry_cell_setting' value 'Triclinic' changed to 'triclinic'
according to /home/saulius/struct/CIF-dictionaries/cif_core.dic
dictionary named 'cif_core.dic' version 2.4.2 from
2011-04-26.

'_refine_ls_hydrogen_treatment' value 'CONSTR' changed
to 'constr' according to
/home/saulius/struct/CIF-dictionaries/cif_core.dic dictionary named
'cif_core.dic' version 2.4.2 from 2011-04-26.

Automatic conversion script
Id: cif_fix_values 1891 2012-01-12 08:04:46Z andrius 
;
_cod_original_sg_symbol_H-M 'P-1   '
_cod_original_formula_sum 'C24.50 H16 Cl2 O'
_cod_database_code 4506869

loop_
_symmetry_equiv_pos_as_xyz
'x, y, z'
'-x, -y, -z'

loop_
_atom_site_label
_atom_site_type_symbol
_atom_site_fract_x
_atom_site_fract_y
_atom_site_fract_z
_atom_site_U_iso_or_equiv
_atom_site_adp_type
_atom_site_occupancy
_atom_site_symmetry_multiplicity
_atom_site_calc_flag
_atom_site_refinement_flags
C1 C 0.2099(2) -0.07672(14) 0.01731(15) 0.0198(4) Uani 1 1 d .
C2 C 0.2669(2) 0.02674(15) -0.01807(14) 0.0183(4) Uani 1 1 d .
C3 C 0.2998(2) 0.13190(15) 0.04960(14) 0.0183(4) Uani 1 1 d .
H3 H 0.3401 0.1951 0.0221 0.022 Uiso 1 1 calc R
C4 C 0.2755(2) 0.15138(15) 0.16351(14) 0.0176(4) Uani 1 1 d .
C5 C 0.2177(2) 0.05152(15) 0.20140(15) 0.0195(4) Uani 1 1 d .
H5 H 0.1991 0.0606 0.2754 0.023 Uiso 1 1 calc R
C6 C 0.1897(2) -0.05366(15) 0.13401(15) 0.0199(4) Uani 1 1 d .
C7 C 0.3009(2) 0.26107(15) 0.23079(14) 0.0186(4) Uani 1 1 d .
C8 C 0.4042(3) 0.35600(14) 0.20389(14) 0.0191(4) Uani 1 1 d .
C9 C 0.5762(3) 0.33977(15) 0.17420(14) 0.0216(4) Uani 1 1 d .
H9 H 0.6288 0.2668 0.1722 0.026 Uiso 1 1 calc R
C10 C 0.6713(3) 0.42911(17) 0.14751(15) 0.0280(4) Uani 1 1 d .
H10 H 0.7888 0.4166 0.1281 0.034 Uiso 1 1 calc R
C11 C 0.5975(3) 0.53633(17) 0.14870(16) 0.0325(5) Uani 1 1 d .
C12 C 0.4267(3) 0.55270(16) 0.17873(16) 0.0328(5) Uani 1 1 d .
H12 H 0.3742 0.6256 0.1798 0.039 Uiso 1 1 calc R
C13 C 0.3311(3) 0.46477(15) 0.20720(15) 0.0259(4) Uani 1 1 d .
H13 H 0.2157 0.4784 0.2290 0.031 Uiso 1 1 calc R
C14 C 0.2184(2) 0.29027(14) 0.32931(14) 0.0189(4) Uani 1 1 d .
C15 C 0.0306(3) 0.25378(15) 0.32050(15) 0.0218(4) Uani 1 1 d .
H15 H -0.0421 0.2069 0.2520 0.026 Uiso 1 1 calc R
C16 C -0.0507(3) 0.28562(16) 0.41118(15) 0.0231(4) Uani 1 1 d .
H16 H -0.1789 0.2606 0.4036 0.028 Uiso 1 1 calc R
C17 C 0.0517(3) 0.35305(16) 0.51234(15) 0.0226(4) Uani 1 1 d .
C18 C 0.2383(3) 0.39028(16) 0.52130(15) 0.0259(4) Uani 1 1 d .
H18 H 0.3102 0.4366 0.5903 0.031 Uiso 1 1 calc R
C19 C 0.3215(3) 0.36087(16) 0.43111(15) 0.0235(4) Uani 1 1 d .
H19 H 0.4483 0.3885 0.4383 0.028 Uiso 1 1 calc R
C20 C 0.6991(4) 0.6323(2) 0.11635(19) 0.0515(7) Uani 1 1 d .
H20A H 0.6446 0.6338 0.0367 0.077 Uiso 1 1 calc R
H20B H 0.8342 0.6189 0.1278 0.077 Uiso 1 1 calc R
H20C H 0.6844 0.7065 0.1636 0.077 Uiso 1 1 calc R
C21 C -0.0371(3) 0.38478(18) 0.61084(16) 0.0297(4) Uani 1 1 d .
H21A H -0.1749 0.3853 0.5827 0.045 Uiso 1 1 calc R
H21B H 0.0146 0.4616 0.6546 0.045 Uiso 1 1 calc R
H21C H -0.0088 0.3281 0.6592 0.045 Uiso 1 1 calc R
Cl1 Cl 0.28966(6) 0.00779(4) -0.15582(3) 0.02206(14) Uani 1 1 d .
Cl2 Cl 0.12568(7) -0.17354(4) 0.18077(4) 0.02730(15) Uani 1 1 d .
O1 O 0.18053(19) -0.17286(10) -0.04463(11) 0.0263(3) Uani 1 1 d .
C29 C 0.707(2) 0.9111(15) 0.4146(18) 0.142(12) Uani 0.50 1 d PD
C24 C 0.621(2) 1.0919(13) 0.5262(10) 0.098(7) Uani 0.50 1 d PD
C23 C 0.5617(10) 0.9696(6) 0.4741(4) 0.0652(18) Uani 0.50 1 d PD
C28 C 0.4022(13) 0.9182(8) 0.4774(9) 0.052(4) Uani 0.50 1 d PD
C26 C 0.311(2) 1.0928(16) 0.5789(16) 0.086(6) Uani 0.50 1 d PD
C25 C 0.4745(14) 1.1411(6) 0.5782(6) 0.084(3) Uani 0.50 1 d PD
C27 C 0.2656(12) 0.9801(10) 0.5368(9) 0.098(3) Uani 0.50 1 d PD

loop_
_atom_site_aniso_label
_atom_site_aniso_U_11
_atom_site_aniso_U_22
_atom_site_aniso_U_33
_atom_site_aniso_U_23
_atom_site_aniso_U_13
_atom_site_aniso_U_12
C1 0.0144(9) 0.0195(9) 0.0242(9) 0.0005(7) 0.0049(7) 0.0042(7)
C2 0.0150(9) 0.0228(9) 0.0169(8) 0.0025(7) 0.0048(7) 0.0038(7)
C3 0.0160(8) 0.0188(9) 0.0207(9) 0.0042(7) 0.0055(7) 0.0012(7)
C4 0.0144(8) 0.0186(9) 0.0194(8) 0.0027(7) 0.0046(7) 0.0019(7)
C5 0.0178(9) 0.0209(9) 0.0205(9) 0.0038(7) 0.0066(7) 0.0031(7)
C6 0.0174(9) 0.0178(9) 0.0262(9) 0.0063(7) 0.0074(7) 0.0023(7)
C7 0.0170(9) 0.0198(9) 0.0186(8) 0.0036(7) 0.0037(7) 0.0030(7)
C8 0.0237(9) 0.0178(9) 0.0141(8) -0.0001(7) 0.0039(7) -0.0001(7)
C9 0.0229(9) 0.0208(9) 0.0189(9) 0.0008(7) 0.0039(7) -0.0015(7)
C10 0.0280(10) 0.0341(11) 0.0190(9) 0.0024(8) 0.0041(8) -0.0116(8)
C11 0.0471(13) 0.0277(11) 0.0175(9) 0.0034(8) 0.0007(9) -0.0163(9)
C12 0.0573(14) 0.0148(9) 0.0224(10) 0.0016(7) 0.0042(9) 0.0017(9)
C13 0.0345(11) 0.0201(9) 0.0222(9) 0.0012(7) 0.0075(8) 0.0055(8)
C14 0.0219(9) 0.0156(8) 0.0197(9) 0.0030(7) 0.0063(7) 0.0034(7)
C15 0.0224(9) 0.0202(9) 0.0199(9) -0.0014(7) 0.0042(7) 0.0003(7)
C16 0.0203(9) 0.0250(9) 0.0244(9) 0.0029(8) 0.0082(7) 0.0024(7)
C17 0.0274(10) 0.0226(9) 0.0199(9) 0.0043(7) 0.0096(8) 0.0055(8)
C18 0.0307(10) 0.0264(10) 0.0172(9) -0.0003(7) 0.0038(8) -0.0001(8)
C19 0.0213(9) 0.0250(9) 0.0225(9) 0.0018(7) 0.0048(7) -0.0007(7)
C20 0.0727(18) 0.0411(13) 0.0315(12) 0.0133(10) -0.0063(11) -0.0332(12)
C21 0.0333(11) 0.0368(11) 0.0211(10) 0.0029(8) 0.0128(8) 0.0043(9)
Cl1 0.0218(2) 0.0251(2) 0.0183(2) -0.00035(17) 0.00708(17) 0.00198(17)
Cl2 0.0326(3) 0.0178(2) 0.0351(3) 0.00810(19) 0.0134(2) 0.00155(18)
O1 0.0292(7) 0.0181(7) 0.0291(7) -0.0028(5) 0.0090(6) 0.0005(5)
C29 0.28(3) 0.104(15) 0.094(13) 0.071(12) 0.085(16) 0.127(16)
C24 0.155(15) 0.083(11) 0.049(7) 0.024(6) 0.006(8) -0.008(10)
C23 0.100(5) 0.069(4) 0.036(3) 0.036(3) 0.012(3) 0.030(4)
C28 0.041(4) 0.015(3) 0.084(8) 0.021(4) -0.023(4) -0.011(3)
C26 0.097(9) 0.113(15) 0.084(11) 0.066(10) 0.051(8) 0.045(8)
C25 0.124(8) 0.055(4) 0.049(4) 0.010(3) -0.024(4) 0.005(5)
C27 0.067(5) 0.122(8) 0.119(7) 0.081(6) 0.008(5) 0.008(5)

loop_
_atom_type_symbol
_atom_type_description
_atom_type_scat_dispersion_real
_atom_type_scat_dispersion_imag
_atom_type_scat_source
C C 0.0033 0.0016 'International Tables Vol C Tables 4.2.6.8 and 6.1.1.4'
H H 0.0000 0.0000 'International Tables Vol C Tables 4.2.6.8 and 6.1.1.4'
O O 0.0106 0.0060 'International Tables Vol C Tables 4.2.6.8 and 6.1.1.4'
Cl Cl 0.1484 0.1585 'International Tables Vol C Tables 4.2.6.8 and 6.1.1.4'

loop_
_geom_angle_atom_site_label_1
_geom_angle_atom_site_label_2
_geom_angle_atom_site_label_3
_geom_angle
_geom_angle_site_symmetry_1
_geom_angle_site_symmetry_3
O1 C1 C2 123.32(16) . .
O1 C1 C6 123.41(16) . .
C2 C1 C6 113.28(14) . .
C3 C2 C1 123.46(15) . .
C3 C2 Cl1 120.19(13) . .
C1 C2 Cl1 116.35(12) . .
C2 C3 C4 121.57(16) . .
C2 C3 H3 119.2 . .
C4 C3 H3 119.2 . .
C7 C4 C5 122.14(16) . .
C7 C4 C3 121.15(15) . .
C5 C4 C3 116.68(15) . .
C6 C5 C4 121.23(16) . .
C6 C5 H5 119.4 . .
C4 C5 H5 119.4 . .
C5 C6 C1 123.75(16) . .
C5 C6 Cl2 121.10(14) . .
C1 C6 Cl2 115.15(13) . .
C4 C7 C8 121.24(15) . .
C4 C7 C14 121.89(15) . .
C8 C7 C14 116.80(14) . .
C9 C8 C13 118.42(16) . .
C9 C8 C7 120.99(16) . .
C13 C8 C7 120.59(16) . .
C10 C9 C8 120.63(18) . .
C10 C9 H9 119.7 . .
C8 C9 H9 119.7 . .
C11 C10 C9 121.08(19) . .
C11 C10 H10 119.5 . .
C9 C10 H10 119.5 . .
C10 C11 C12 118.31(17) . .
C10 C11 C20 120.8(2) . .
C12 C11 C20 120.9(2) . .
C13 C12 C11 121.35(19) . .
C13 C12 H12 119.3 . .
C11 C12 H12 119.3 . .
C12 C13 C8 120.18(19) . .
C12 C13 H13 119.9 . .
C8 C13 H13 119.9 . .
C15 C14 C19 118.47(16) . .
C15 C14 C7 120.20(15) . .
C19 C14 C7 121.21(16) . .
C16 C15 C14 120.48(16) . .
C16 C15 H15 119.8 . .
C14 C15 H15 119.8 . .
C17 C16 C15 121.20(17) . .
C17 C16 H16 119.4 . .
C15 C16 H16 119.4 . .
C16 C17 C18 118.55(16) . .
C16 C17 C21 120.61(17) . .
C18 C17 C21 120.84(17) . .
C19 C18 C17 121.20(17) . .
C19 C18 H18 119.4 . .
C17 C18 H18 119.4 . .
C18 C19 C14 120.08(17) . .
C18 C19 H19 120.0 . .
C14 C19 H19 120.0 . .
C11 C20 H20A 109.5 . .
C11 C20 H20B 109.5 . .
H20A C20 H20B 109.5 . .
C11 C20 H20C 109.5 . .
H20A C20 H20C 109.5 . .
H20B C20 H20C 109.5 . .
C17 C21 H21A 109.5 . .
C17 C21 H21B 109.5 . .
H21A C21 H21B 109.5 . .
C17 C21 H21C 109.5 . .
H21A C21 H21C 109.5 . .
H21B C21 H21C 109.5 . .
C26 C29 C27 98(10) 2_676 2_676
C26 C29 C25 22(10) 2_676 2_676
C27 C29 C25 112.3(8) 2_676 2_676
C26 C29 C23 41(10) 2_676 .
C27 C29 C23 59.7(6) 2_676 .
C25 C29 C23 52.6(5) 2_676 .
C28 C24 C25 65(6) 2_676 .
C28 C24 C27 101(7) 2_676 2_676
C25 C24 C27 166.4(15) . 2_676
C28 C24 C23 44(6) 2_676 .
C25 C24 C23 108.2(13) . .
C27 C24 C23 58.4(7) 2_676 .
C28 C24 C23 14(6) 2_676 2_676
C25 C24 C23 53.6(7) . 2_676
C27 C24 C23 112.9(12) 2_676 2_676
C23 C24 C23 54.6(8) . 2_676
C28 C23 C28 118.0(6) . 2_676
C28 C23 C25 63.0(8) . 2_676
C28 C23 C25 177.8(8) 2_676 2_676
C28 C23 C23 60.0(7) . 2_676
C28 C23 C23 58.0(7) 2_676 2_676
C25 C23 C23 122.9(10) 2_676 2_676
C28 C23 C26 120.1(9) . 2_676
C28 C23 C26 121.9(11) 2_676 2_676
C25 C23 C26 57.2(10) 2_676 2_676
C23 C23 C26 179.8(15) 2_676 2_676
C28 C23 C27 176.0(8) . 2_676
C28 C23 C27 65.5(7) 2_676 2_676
C25 C23 C27 113.5(9) 2_676 2_676
C23 C23 C27 123.5(10) 2_676 2_676
C26 C23 C27 56.4(9) 2_676 2_676
C28 C23 C24 123.7(9) . .
C28 C23 C24 5.9(10) 2_676 .
C25 C23 C24 173.3(10) 2_676 .
C23 C23 C24 63.8(8) 2_676 .
C26 C23 C24 116.1(11) 2_676 .
C27 C23 C24 59.8(8) 2_676 .
C28 C23 C24 2.0(9) . 2_676
C28 C23 C24 119.7(10) 2_676 2_676
C25 C23 C24 61.2(7) 2_676 2_676
C23 C23 C24 61.7(8) 2_676 2_676
C26 C23 C24 118.4(13) 2_676 2_676
C27 C23 C24 174.0(9) 2_676 2_676
C24 C23 C24 125.4(8) . 2_676
C28 C23 C29 124.5(10) . .
C28 C23 C29 117.5(9) 2_676 .
C25 C23 C29 61.5(7) 2_676 .
C23 C23 C29 175.2(11) 2_676 .
C26 C23 C29 4.8(13) 2_676 .
C27 C23 C29 52.0(9) 2_676 .
C24 C23 C29 111.8(11) . .
C24 C23 C29 122.7(8) 2_676 .
C24 C28 C23 164(7) 2_676 .
C24 C28 C23 131(7) 2_676 2_676
C23 C28 C23 62.0(6) . 2_676
C24 C28 C25 107(7) 2_676 2_676
C23 C28 C25 59.3(6) . 2_676
C23 C28 C25 121.3(9) 2_676 2_676
C24 C28 C27 72(6) 2_676 .
C23 C28 C27 122.0(8) . .
C23 C28 C27 60.0(6) 2_676 .
C25 C28 C27 178.7(9) 2_676 .
C29 C26 C25 155(10) 2_676 .
C29 C26 C27 74(10) 2_676 .
C25 C26 C27 121.2(12) . .
C29 C26 C23 134(10) 2_676 2_676
C25 C26 C23 58.8(7) . 2_676
C27 C26 C23 62.7(9) . 2_676
C26 C25 C23 64.0(9) . 2_676
C26 C25 C28 121.7(8) . 2_676
C23 C25 C28 57.7(7) 2_676 2_676
C26 C25 C24 129.1(12) . .
C23 C25 C24 65.1(7) 2_676 .
C28 C25 C24 7.5(10) 2_676 .
C26 C25 C29 3.0(16) . 2_676
C23 C25 C29 65.9(7) 2_676 2_676
C28 C25 C29 123.6(10) 2_676 2_676
C24 C25 C29 131.0(9) . 2_676
C29 C27 C26 7.7(9) 2_676 .
C29 C27 C23 68.3(7) 2_676 2_676
C26 C27 C23 60.9(8) . 2_676
C29 C27 C24 130.1(12) 2_676 2_676
C26 C27 C24 122.6(11) . 2_676
C23 C27 C24 61.8(8) 2_676 2_676
C29 C27 C28 122.7(8) 2_676 .
C26 C27 C28 115.3(9) . .
C23 C27 C28 54.4(6) 2_676 .
C24 C27 C28 7.5(10) 2_676 .

loop_
_geom_bond_atom_site_label_1
_geom_bond_atom_site_label_2
_geom_bond_distance
_geom_bond_site_symmetry_2
C1 O1 1.227(2) .
C1 C2 1.464(2) .
C1 C6 1.469(2) .
C2 C3 1.341(2) .
C2 Cl1 1.7353(17) .
C3 C4 1.447(2) .
C3 H3 0.9500 .
C4 C7 1.384(2) .
C4 C5 1.446(2) .
C5 C6 1.340(2) .
C5 H5 0.9500 .
C6 Cl2 1.7312(17) .
C7 C8 1.474(2) .
C7 C14 1.478(2) .
C8 C9 1.394(3) .
C8 C13 1.401(2) .
C9 C10 1.388(3) .
C9 H9 0.9500 .
C10 C11 1.387(3) .
C10 H10 0.9500 .
C11 C12 1.388(3) .
C11 C20 1.513(3) .
C12 C13 1.388(3) .
C12 H12 0.9500 .
C13 H13 0.9500 .
C14 C15 1.397(3) .
C14 C19 1.405(2) .
C15 C16 1.390(2) .
C15 H15 0.9500 .
C16 C17 1.383(3) .
C16 H16 0.9500 .
C17 C18 1.391(3) .
C17 C21 1.508(2) .
C18 C19 1.390(3) .
C18 H18 0.9500 .
C19 H19 0.9500 .
C20 H20A 0.9800 .
C20 H20B 0.9800 .
C20 H20C 0.9800 .
C21 H21A 0.9800 .
C21 H21B 0.9800 .
C21 H21C 0.9800 .
C29 C26 0.18(2) 2_676
C29 C27 1.30(2) 2_676
C29 C25 1.477(17) 2_676
C29 C23 1.534(9) .
C24 C28 0.20(3) 2_676
C24 C25 1.453(17) .
C24 C27 1.448(16) 2_676
C24 C23 1.476(17) .
C24 C23 1.504(18) 2_676
C23 C28 1.312(13) .
C23 C28 1.339(13) 2_676
C23 C25 1.335(10) 2_676
C23 C23 1.366(12) 2_676
C23 C26 1.403(16) 2_676
C23 C27 1.426(11) 2_676
C23 C24 1.504(18) 2_676
C28 C24 0.20(3) 2_676
C28 C23 1.339(13) 2_676
C28 C25 1.383(15) 2_676
C28 C27 1.498(15) .
C26 C29 0.18(2) 2_676
C26 C25 1.313(17) .
C26 C27 1.34(2) .
C26 C23 1.403(16) 2_676
C25 C23 1.335(10) 2_676
C25 C28 1.382(15) 2_676
C25 C29 1.477(17) 2_676
C27 C29 1.30(2) 2_676
C27 C23 1.426(11) 2_676
C27 C24 1.448(16) 2_676
